data_7209575
loop_
_publ_author_name
'Anthony, Savarimuthu Philip'
'Varughese, Sunil'

_publ_section_title
;
 Diaminotriazine substituted diphenyl ether: reversible structural
 transformation and solvent dependent solid state fluorescence
;
_journal_issue 20
_journal_name_full CrystEngComm
_journal_page_first 4117
_journal_paper_doi 10.1039/c3ce00014a
_journal_volume 15
_journal_year 2013
_chemical_formula_moiety 'C18 H16 N10 O'
_chemical_formula_sum 'C18 H16 N10 O'
_chemical_formula_weight 388.41
_chemical_name_systematic
;
?
;
_space_group_IT_number 2
_symmetry_cell_setting triclinic
_symmetry_space_group_name_Hall '-P 1'
_symmetry_space_group_name_H-M 'P -1'
_atom_sites_solution_hydrogens geom
_atom_sites_solution_primary direct
_atom_sites_solution_secondary difmap
_audit_creation_method SHELXL-97
_cell_angle_alpha 83.86(3)
_cell_angle_beta 85.29(3)
_cell_angle_gamma 77.44(3)
_cell_formula_units_Z 2
_cell_length_a 8.9692(18)
_cell_length_b 10.621(2)
_cell_length_c 14.453(3)
_cell_measurement_reflns_used 6238
_cell_measurement_temperature 150(2)
_cell_measurement_theta_max 47.34
_cell_measurement_theta_min 2.38
_cell_volume 1333.7(5)
_computing_cell_refinement SAINTPLUS
_computing_data_collection SMART
_computing_data_reduction SAINTPLUS
_computing_structure_refinement 'SHELXTL (Sheldrick, 1997)'
_computing_structure_solution 'SHELXTL (Sheldrick, 1990)'
_diffrn_ambient_temperature 150(2)
_diffrn_measured_fraction_theta_full 0.988
_diffrn_measured_fraction_theta_max 0.988
_diffrn_measurement_device_type 'Bruker Apex CCD Area Detector'
_diffrn_measurement_method 'phi and omega scan'
_diffrn_radiation_monochromator graphite
_diffrn_radiation_source 'fine-focus sealed tube'
_diffrn_radiation_type MoK\a
_diffrn_radiation_wavelength 0.71073
_diffrn_reflns_av_R_equivalents 0.0388
_diffrn_reflns_av_sigmaI/netI 0.0527
_diffrn_reflns_limit_h_max 10
_diffrn_reflns_limit_h_min -10
_diffrn_reflns_limit_k_max 12
_diffrn_reflns_limit_k_min -12
_diffrn_reflns_limit_l_max 17
_diffrn_reflns_limit_l_min -17
_diffrn_reflns_number 13131
_diffrn_reflns_theta_full 24.99
_diffrn_reflns_theta_max 24.99
_diffrn_reflns_theta_min 1.97
_exptl_absorpt_coefficient_mu 0.067
_exptl_absorpt_correction_T_max 0.9914
_exptl_absorpt_correction_T_min 0.9841
_exptl_absorpt_correction_type multi-scan
_exptl_absorpt_process_details 'SADABS; Sheldrick, 1997'
_exptl_crystal_colour Colorless
_exptl_crystal_density_diffrn 0.967
_exptl_crystal_density_method 'not measured'
_exptl_crystal_description Blocks
_exptl_crystal_F_000 404
_exptl_crystal_size_max 0.24
_exptl_crystal_size_mid 0.18
_exptl_crystal_size_min 0.13
_platon_squeeze_details
;
;
_refine_diff_density_max 0.297
_refine_diff_density_min -0.317
_refine_diff_density_rms 0.062
_refine_ls_extinction_method none
_refine_ls_goodness_of_fit_ref 1.032
_refine_ls_hydrogen_treatment constr
_refine_ls_matrix_type full
_refine_ls_number_parameters 262
_refine_ls_number_reflns 4643
_refine_ls_number_restraints 0
_refine_ls_restrained_S_all 1.032
_refine_ls_R_factor_all 0.0823
_refine_ls_R_factor_gt 0.0716
_refine_ls_shift/su_max 0.000
_refine_ls_shift/su_mean 0.000
_refine_ls_structure_factor_coef Fsqd
_refine_ls_weighting_details 'calc w=1/[\s^2^(Fo^2^)+(0.0741P)^2^+1.9548P] where P=(Fo^2^+2Fc^2^)/3'
_refine_ls_weighting_scheme calc
_refine_ls_wR_factor_gt 0.1759
_refine_ls_wR_factor_ref 0.1805
_reflns_number_gt 3766
_reflns_number_total 4643
_reflns_threshold_expression >2sigma(I)
_cod_data_source_file c3ce00014a.txt
_cod_data_source_block a
_cod_depositor_comments
;
The following automatic conversions were performed:

'_symmetry_cell_setting' value 'Triclinic' changed to 'triclinic'
according to /home/saulius/struct/CIF-dictionaries/cif_core.dic
dictionary named 'cif_core.dic' version 2.4.2 from
2011-04-26.

'_exptl_absorpt_correction_type' value 'Multi-scan'
changed to 'multi-scan' according to
/home/saulius/struct/CIF-dictionaries/cif_core.dic dictionary named
'cif_core.dic' version 2.4.2 from 2011-04-26.

Automatic conversion script
Id: cif_fix_values 1891 2012-01-12 08:04:46Z andrius 
;
_cod_original_sg_symbol_H-M P-1
_cod_database_code 7209575

loop_
_symmetry_equiv_pos_as_xyz
'x, y, z'
'-x, -y, -z'

loop_
_atom_site_label
_atom_site_type_symbol
_atom_site_fract_x
_atom_site_fract_y
_atom_site_fract_z
_atom_site_U_iso_or_equiv
_atom_site_adp_type
_atom_site_occupancy
_atom_site_symmetry_multiplicity
_atom_site_calc_flag
_atom_site_refinement_flags
O1 O 0.1017(2) 0.81906(18) 0.73640(12) 0.0200(4) Uani 1 1 d .
N8 N 0.0993(2) 0.5830(2) 1.16591(14) 0.0183(5) Uani 1 1 d .
N9 N 0.1518(3) 0.4622(2) 1.30549(16) 0.0276(6) Uani 1 1 d .
H9A H 0.2132 0.4025 1.2745 0.033 Uiso 1 1 calc R
H9B H 0.1399 0.4506 1.3666 0.033 Uiso 1 1 calc R
N10 N -0.0146(2) 0.6583(2) 1.31188(14) 0.0182(5) Uani 1 1 d .
N11 N -0.1719(3) 0.8610(2) 1.30748(15) 0.0219(5) Uani 1 1 d .
H11A H -0.1838 0.8521 1.3687 0.026 Uiso 1 1 calc R
H11B H -0.2181 0.9325 1.2761 0.026 Uiso 1 1 calc R
N12 N -0.0687(2) 0.7890(2) 1.16840(15) 0.0190(5) Uani 1 1 d .
N20 N 0.5629(2) 0.7136(2) 0.79878(15) 0.0173(5) Uani 1 1 d .
N21 N 0.7453(2) 0.6824(2) 0.90516(15) 0.0208(5) Uani 1 1 d .
H21B H 0.7857 0.7063 0.9522 0.025 Uiso 1 1 calc R
H21A H 0.7889 0.6101 0.8806 0.025 Uiso 1 1 calc R
N22 N 0.5553(2) 0.8656(2) 0.91056(15) 0.0189(5) Uani 1 1 d .
N23 N 0.3577(3) 1.0443(2) 0.90819(16) 0.0244(5) Uani 1 1 d .
H23A H 0.3959 1.0694 0.9556 0.029 Uiso 1 1 calc R
H23B H 0.2739 1.0915 0.8847 0.029 Uiso 1 1 calc R
N24 N 0.3632(2) 0.9019(2) 0.79882(15) 0.0175(5) Uani 1 1 d .
C1 C 0.0926(3) 0.7811(2) 0.83036(17) 0.0167(5) Uani 1 1 d .
C2 C 0.1493(3) 0.6570(3) 0.86970(18) 0.0204(6) Uani 1 1 d .
H2 H 0.2022 0.5918 0.8317 0.024 Uiso 1 1 calc R
C3 C 0.1280(3) 0.6289(3) 0.96554(18) 0.0211(6) Uani 1 1 d .
H3 H 0.1686 0.5441 0.9927 0.025 Uiso 1 1 calc R
C4 C 0.0489(3) 0.7215(2) 1.02213(17) 0.0164(5) Uani 1 1 d .
C5 C -0.0082(3) 0.8469(2) 0.98044(18) 0.0181(5) Uani 1 1 d .
H5 H -0.0621 0.9122 1.0181 0.022 Uiso 1 1 calc R
C6 C 0.0131(3) 0.8760(2) 0.88577(18) 0.0187(5) Uani 1 1 d .
H6 H -0.0265 0.9608 0.8584 0.022 Uiso 1 1 calc R
C7 C 0.0244(3) 0.6955(2) 1.12488(17) 0.0161(5) Uani 1 1 d .
C9 C 0.0762(3) 0.5710(2) 1.25949(18) 0.0187(5) Uani 1 1 d .
C11 C -0.0836(3) 0.7661(3) 1.26223(17) 0.0173(5) Uani 1 1 d .
C13 C 0.2170(3) 0.7549(2) 0.67743(17) 0.0179(5) Uani 1 1 d .
C14 C 0.1665(3) 0.7063(3) 0.60317(18) 0.0227(6) Uani 1 1 d .
H26A H 0.0607 0.7084 0.5996 0.027 Uiso 1 1 calc R
C15 C 0.2723(3) 0.6544(3) 0.53386(19) 0.0260(6) Uani 1 1 d .
H25A H 0.2385 0.6222 0.4823 0.031 Uiso 1 1 calc R
C16 C 0.4263(3) 0.6497(3) 0.54008(18) 0.0231(6) Uani 1 1 d .
H24A H 0.4982 0.6166 0.4920 0.028 Uiso 1 1 calc R
C17 C 0.4749(3) 0.6933(2) 0.61617(19) 0.0198(5) Uani 1 1 d .
H0AA H 0.5814 0.6866 0.6212 0.024 Uiso 1 1 calc R
C18 C 0.3718(3) 0.7472(2) 0.68612(17) 0.0159(5) Uani 1 1 d .
C19 C 0.4352(3) 0.7910(2) 0.76655(16) 0.0143(5) Uani 1 1 d .
C21 C 0.6164(3) 0.7569(2) 0.87061(18) 0.0182(5) Uani 1 1 d .
C23 C 0.4266(3) 0.9352(2) 0.87224(18) 0.0165(5) Uani 1 1 d .

loop_
_atom_site_aniso_label
_atom_site_aniso_U_11
_atom_site_aniso_U_22
_atom_site_aniso_U_33
_atom_site_aniso_U_23
_atom_site_aniso_U_13
_atom_site_aniso_U_12
O1 0.0152(9) 0.0275(10) 0.0125(9) 0.0021(7) 0.0004(7) 0.0037(7)
N8 0.0185(11) 0.0154(11) 0.0166(11) 0.0002(8) -0.0013(8) 0.0052(8)
N9 0.0350(14) 0.0242(12) 0.0142(11) 0.0003(9) 0.0061(10) 0.0104(10)
N10 0.0173(11) 0.0184(11) 0.0156(11) 0.0017(8) -0.0001(8) 0.0014(9)
N11 0.0268(12) 0.0223(12) 0.0109(10) -0.0017(8) 0.0032(9) 0.0055(9)
N12 0.0177(11) 0.0174(11) 0.0190(11) 0.0017(9) 0.0002(9) 0.0007(9)
N20 0.0133(10) 0.0162(11) 0.0206(11) -0.0017(8) -0.0025(8) 0.0014(8)
N21 0.0176(11) 0.0211(11) 0.0225(11) -0.0114(9) -0.0064(9) 0.0049(9)
N22 0.0157(11) 0.0164(11) 0.0232(11) -0.0043(9) -0.0035(9) 0.0020(9)
N23 0.0202(12) 0.0255(12) 0.0269(12) -0.0108(10) -0.0131(9) 0.0046(9)
N24 0.0165(11) 0.0179(11) 0.0175(11) -0.0040(8) -0.0031(8) -0.0004(9)
C1 0.0124(12) 0.0236(13) 0.0147(12) 0.0014(10) -0.0006(9) -0.0066(10)
C2 0.0209(13) 0.0177(13) 0.0204(13) -0.0063(10) 0.0014(10) 0.0021(10)
C3 0.0252(14) 0.0198(13) 0.0154(12) 0.0021(10) -0.0061(10) 0.0013(11)
C4 0.0134(12) 0.0180(13) 0.0177(13) -0.0057(10) 0.0030(9) -0.0024(10)
C5 0.0170(12) 0.0159(12) 0.0191(13) -0.0051(10) 0.0043(10) 0.0011(10)
C6 0.0207(13) 0.0135(12) 0.0200(13) -0.0015(10) -0.0004(10) 0.0002(10)
C7 0.0140(12) 0.0141(12) 0.0193(13) -0.0047(10) 0.0026(9) -0.0008(10)
C9 0.0212(13) 0.0149(12) 0.0187(13) -0.0019(10) -0.0022(10) -0.0003(10)
C11 0.0134(12) 0.0228(13) 0.0155(12) -0.0062(10) 0.0017(9) -0.0021(10)
C13 0.0196(13) 0.0172(12) 0.0152(12) -0.0015(10) 0.0012(10) -0.0011(10)
C14 0.0217(14) 0.0255(14) 0.0206(13) 0.0022(11) -0.0058(11) -0.0045(11)
C15 0.0382(16) 0.0220(14) 0.0195(13) -0.0040(11) -0.0040(12) -0.0080(12)
C16 0.0354(16) 0.0172(13) 0.0143(12) -0.0048(10) 0.0019(11) -0.0003(11)
C17 0.0155(12) 0.0168(12) 0.0247(14) -0.0022(10) 0.0019(10) 0.0008(10)
C18 0.0175(12) 0.0126(12) 0.0142(12) 0.0002(9) -0.0002(10) 0.0031(9)
C19 0.0132(12) 0.0155(12) 0.0125(11) -0.0002(9) 0.0051(9) -0.0020(9)
C21 0.0143(12) 0.0182(13) 0.0211(13) -0.0016(10) -0.0028(10) -0.0011(10)
C23 0.0165(12) 0.0118(12) 0.0200(12) -0.0055(9) 0.0006(10) 0.0014(10)

loop_
_atom_type_symbol
_atom_type_description
_atom_type_scat_dispersion_real
_atom_type_scat_dispersion_imag
_atom_type_scat_source
C C 0.0033 0.0016 'International Tables Vol C Tables 4.2.6.8 and 6.1.1.4'
H H 0.0000 0.0000 'International Tables Vol C Tables 4.2.6.8 and 6.1.1.4'
N N 0.0061 0.0033 'International Tables Vol C Tables 4.2.6.8 and 6.1.1.4'
O O 0.0106 0.0060 'International Tables Vol C Tables 4.2.6.8 and 6.1.1.4'

loop_
_geom_angle_atom_site_label_1
_geom_angle_atom_site_label_2
_geom_angle_atom_site_label_3
_geom_angle
C1 O1 C13 121.1(2)
C7 N8 C9 114.0(2)
C9 N9 H9A 120.0
C9 N9 H9B 120.0
H9A N9 H9B 120.0
C11 N10 C9 113.7(2)
C11 N11 H11A 120.0
C11 N11 H11B 120.0
H11A N11 H11B 120.0
C7 N12 C11 115.2(2)
C21 N20 C19 113.9(2)
C21 N21 H21B 120.0
C21 N21 H21A 120.0
H21B N21 H21A 120.0
C21 N22 C23 114.0(2)
C23 N23 H23A 120.0
C23 N23 H23B 120.0
H23A N23 H23B 120.0
C19 N24 C23 114.9(2)
O1 C1 C2 124.5(2)
O1 C1 C6 115.1(2)
C2 C1 C6 120.3(2)
C1 C2 C3 119.3(2)
C1 C2 H2 120.4
C3 C2 H2 120.4
C4 C3 C2 121.5(2)
C4 C3 H3 119.3
C2 C3 H3 119.3
C3 C4 C5 118.2(2)
C3 C4 C7 123.1(2)
C5 C4 C7 118.7(2)
C6 C5 C4 120.8(2)
C6 C5 H5 119.6
C4 C5 H5 119.6
C5 C6 C1 119.9(2)
C5 C6 H6 120.0
C1 C6 H6 120.0
N12 C7 N8 125.6(2)
N12 C7 C4 116.2(2)
N8 C7 C4 118.2(2)
N9 C9 N8 117.2(2)
N9 C9 N10 116.5(2)
N8 C9 N10 126.3(2)
N11 C11 N10 118.7(2)
N11 C11 N12 116.1(2)
N10 C11 N12 125.2(2)
C14 C13 C18 121.1(2)
C14 C13 O1 115.0(2)
C18 C13 O1 123.7(2)
C13 C14 C15 119.4(3)
C13 C14 H26A 120.3
C15 C14 H26A 120.3
C16 C15 C14 120.1(3)
C16 C15 H25A 120.0
C14 C15 H25A 120.0
C17 C16 C15 119.7(3)
C17 C16 H24A 120.2
C15 C16 H24A 120.2
C16 C17 C18 121.6(2)
C16 C17 H0AA 119.2
C18 C17 H0AA 119.2
C13 C18 C17 118.0(2)
C13 C18 C19 124.1(2)
C17 C18 C19 117.8(2)
N24 C19 N20 126.0(2)
N24 C19 C18 118.1(2)
N20 C19 C18 116.0(2)
N22 C21 N20 126.5(2)
N22 C21 N21 117.4(2)
N20 C21 N21 116.1(2)
N23 C23 N22 118.0(2)
N23 C23 N24 117.4(2)
N22 C23 N24 124.6(2)

loop_
_geom_bond_atom_site_label_1
_geom_bond_atom_site_label_2
_geom_bond_distance
O1 C1 1.376(3)
O1 C13 1.390(3)
N8 C7 1.340(3)
N8 C9 1.348(3)
N9 C9 1.344(3)
N9 H9A 0.8800
N9 H9B 0.8800
N10 C11 1.341(3)
N10 C9 1.348(3)
N11 C11 1.334(3)
N11 H11A 0.8800
N11 H11B 0.8800
N12 C7 1.329(3)
N12 C11 1.353(3)
N20 C21 1.342(3)
N20 C19 1.342(3)
N21 C21 1.351(3)
N21 H21B 0.8800
N21 H21A 0.8800
N22 C21 1.335(3)
N22 C23 1.353(3)
N23 C23 1.326(3)
N23 H23A 0.8800
N23 H23B 0.8800
N24 C19 1.326(3)
N24 C23 1.357(3)
C1 C2 1.383(4)
C1 C6 1.390(4)
C2 C3 1.392(4)
C2 H2 0.9500
C3 C4 1.383(4)
C3 H3 0.9500
C4 C5 1.407(4)
C4 C7 1.488(3)
C5 C6 1.377(4)
C5 H5 0.9500
C6 H6 0.9500
C13 C14 1.387(4)
C13 C18 1.388(4)
C14 C15 1.394(4)
C14 H26A 0.9500
C15 C16 1.381(4)
C15 H25A 0.9500
C16 C17 1.375(4)
C16 H24A 0.9500
C17 C18 1.395(4)
C17 H0AA 0.9500
C18 C19 1.494(3)

loop_
_geom_torsion_atom_site_label_1
_geom_torsion_atom_site_label_2
_geom_torsion_atom_site_label_3
_geom_torsion_atom_site_label_4
_geom_torsion
C13 O1 C1 C2 -26.0(4)
C13 O1 C1 C6 157.4(2)
O1 C1 C2 C3 -177.5(2)
C6 C1 C2 C3 -1.0(4)
C1 C2 C3 C4 1.2(4)
C2 C3 C4 C5 -1.0(4)
C2 C3 C4 C7 -179.6(2)
C3 C4 C5 C6 0.6(4)
C7 C4 C5 C6 179.3(2)
C4 C5 C6 C1 -0.4(4)
O1 C1 C6 C5 177.4(2)
C2 C1 C6 C5 0.6(4)
C11 N12 C7 N8 1.4(4)
C11 N12 C7 C4 -177.0(2)
C9 N8 C7 N12 -1.7(4)
C9 N8 C7 C4 176.7(2)
C3 C4 C7 N12 -172.4(2)
C5 C4 C7 N12 9.0(3)
C3 C4 C7 N8 9.1(4)
C5 C4 C7 N8 -169.5(2)
C7 N8 C9 N9 -177.9(2)
C7 N8 C9 N10 1.5(4)
C11 N10 C9 N9 178.3(2)
C11 N10 C9 N8 -1.0(4)
C9 N10 C11 N11 -177.6(2)
C9 N10 C11 N12 0.7(4)
C7 N12 C11 N11 177.5(2)
C7 N12 C11 N10 -0.9(4)
C1 O1 C13 C14 123.6(3)
C1 O1 C13 C18 -61.3(3)
C18 C13 C14 C15 -3.0(4)
O1 C13 C14 C15 172.3(2)
C13 C14 C15 C16 1.0(4)
C14 C15 C16 C17 1.8(4)
C15 C16 C17 C18 -2.6(4)
C14 C13 C18 C17 2.3(4)
O1 C13 C18 C17 -172.6(2)
C14 C13 C18 C19 -176.7(2)
O1 C13 C18 C19 8.5(4)
C16 C17 C18 C13 0.6(4)
C16 C17 C18 C19 179.5(2)
C23 N24 C19 N20 -1.3(4)
C23 N24 C19 C18 179.6(2)
C21 N20 C19 N24 0.5(4)
C21 N20 C19 C18 179.6(2)
C13 C18 C19 N24 -42.3(3)
C17 C18 C19 N24 138.8(2)
C13 C18 C19 N20 138.6(2)
C17 C18 C19 N20 -40.3(3)
C23 N22 C21 N20 0.1(4)
C23 N22 C21 N21 179.9(2)
C19 N20 C21 N22 0.1(4)
C19 N20 C21 N21 -179.7(2)
C21 N22 C23 N23 179.5(2)
C21 N22 C23 N24 -1.0(4)
C19 N24 C23 N23 -178.9(2)
C19 N24 C23 N22 1.6(4)

loop_
_platon_squeeze_void_nr
_platon_squeeze_void_average_x
_platon_squeeze_void_average_y
_platon_squeeze_void_average_z
_platon_squeeze_void_volume
_platon_squeeze_void_count_electrons
_platon_squeeze_void_content
1 0.006 -0.011 0.489 528 238 ' '
